data_2228415
loop_
_publ_author_name
'Mueangkeaw, Charoensak'
'Chantrapromma, Suchada'
'Ruanwas, Pumsak'
'Fun, Hoong-Kun'

_publ_section_title
;
 1-Methyl-2-[(<i>E</i>)-2,4,5-trimethoxystyryl]pyridinium iodide
;
_journal_coeditor_code IS2612
_journal_issue 12
_journal_name_full 'Acta Crystallographica Section E'
_journal_page_first o3098
_journal_page_last o3099
_journal_paper_doi 10.1107/S1600536810043254
_journal_volume 66
_journal_year 2010
_chemical_formula_iupac 'C17 H20 N O3 +, I -'
_chemical_formula_moiety 'C17 H20 N O3 +, I -'
_chemical_formula_sum 'C17 H20 I N O3'
_chemical_formula_weight 413.24
_chemical_melting_point_gt 544
_chemical_melting_point_lt 545
_chemical_name_systematic
;
1-Methyl-2-[(<i>E</i>)-2,4,5-trimethoxystyryl]pyridinium iodide
;
_space_group_IT_number 2
_symmetry_cell_setting triclinic
_symmetry_space_group_name_Hall '-P 1'
_symmetry_space_group_name_H-M 'P -1'
_atom_sites_solution_hydrogens geom
_atom_sites_solution_primary direct
_atom_sites_solution_secondary difmap
_audit_creation_method SHELXL-97
_cell_angle_alpha 113.3820(10)
_cell_angle_beta 109.2430(10)
_cell_angle_gamma 96.8310(10)
_cell_formula_units_Z 2
_cell_length_a 8.91090(10)
_cell_length_b 10.35510(10)
_cell_length_c 10.8201(2)
_cell_measurement_reflns_used 4827
_cell_measurement_temperature 100
_cell_measurement_theta_max 30.00
_cell_measurement_theta_min 2.24
_cell_volume 828.51(2)
_computing_cell_refinement 'SAINT (Bruker, 2005)'
_computing_data_collection 'APEX2 (Bruker, 2005)'
_computing_data_reduction 'SAINT (Bruker, 2005)'
_computing_molecular_graphics 'SHELXTL (Sheldrick, 2008)'
_computing_publication_material
;
SHELXTL (Sheldrick, 2008) and PLATON (Spek, 2009)
;
_computing_structure_refinement 'SHELXTL (Sheldrick, 2008)'
_computing_structure_solution 'SHELXTL (Sheldrick, 2008)'
_diffrn_ambient_temperature 100
_diffrn_measured_fraction_theta_full 0.998
_diffrn_measured_fraction_theta_max 0.998
_diffrn_measurement_device_type 'Bruker APEXII CCD area-detector'
_diffrn_measurement_method '\f and \w'
_diffrn_radiation_monochromator graphite
_diffrn_radiation_source 'sealed tube'
_diffrn_radiation_type MoK\a
_diffrn_radiation_wavelength 0.71073
_diffrn_reflns_av_R_equivalents 0.0244
_diffrn_reflns_av_sigmaI/netI 0.0148
_diffrn_reflns_limit_h_max 12
_diffrn_reflns_limit_h_min -12
_diffrn_reflns_limit_k_max 13
_diffrn_reflns_limit_k_min -14
_diffrn_reflns_limit_l_max 15
_diffrn_reflns_limit_l_min -15
_diffrn_reflns_number 29408
_diffrn_reflns_theta_full 30.00
_diffrn_reflns_theta_max 30.00
_diffrn_reflns_theta_min 2.24
_diffrn_standards_number 0
_exptl_absorpt_coefficient_mu 1.944
_exptl_absorpt_correction_T_max 0.7198
_exptl_absorpt_correction_T_min 0.5339
_exptl_absorpt_correction_type multi-scan
_exptl_absorpt_process_details '(SADABS; Bruker, 2005)'
_exptl_crystal_colour Orange
_exptl_crystal_density_diffrn 1.656
_exptl_crystal_density_method 'not measured'
_exptl_crystal_description Block
_exptl_crystal_F_000 412
_exptl_crystal_size_max 0.37
_exptl_crystal_size_mid 0.32
_exptl_crystal_size_min 0.18
_refine_diff_density_max 1.853
_refine_diff_density_min -0.333
_refine_ls_extinction_method none
_refine_ls_goodness_of_fit_ref 1.135
_refine_ls_hydrogen_treatment constr
_refine_ls_matrix_type full
_refine_ls_number_parameters 203
_refine_ls_number_reflns 4827
_refine_ls_number_restraints 0
_refine_ls_restrained_S_all 1.135
_refine_ls_R_factor_all 0.0283
_refine_ls_R_factor_gt 0.0275
_refine_ls_shift/su_max 0.001
_refine_ls_shift/su_mean 0.001
_refine_ls_structure_factor_coef Fsqd
_refine_ls_weighting_details 'calc w=1/[\s^2^(Fo^2^)+(0.0418P)^2^+1.7349P] where P=(Fo^2^+2Fc^2^)/3'
_refine_ls_weighting_scheme calc
_refine_ls_wR_factor_gt 0.0830
_refine_ls_wR_factor_ref 0.0835
_reflns_number_gt 4686
_reflns_number_total 4827
_reflns_threshold_expression I>2\s(I)
_cod_data_source_file is2612.cif
_cod_data_source_block I
_cod_database_code 2228415
_cod_database_fobs_code 2228415

loop_
_symmetry_equiv_pos_as_xyz
'x, y, z'
'-x, -y, -z'

loop_
_atom_site_type_symbol
_atom_site_label
_atom_site_fract_x
_atom_site_fract_y
_atom_site_fract_z
_atom_site_U_iso_or_equiv
_atom_site_adp_type
_atom_site_calc_flag
_atom_site_refinement_flags
_atom_site_occupancy
_atom_site_disorder_assembly
_atom_site_disorder_group
I I1 0.63632(2) 0.272468(17) 0.263674(17) 0.01981(6) Uani d . 1 . .
O O1 0.1870(2) 0.19738(18) 0.43228(18) 0.0142(3) Uani d . 1 . .
O O2 0.0422(2) 0.40374(18) 0.85063(19) 0.0141(3) Uani d . 1 . .
O O3 0.1169(2) 0.20276(19) 0.92393(19) 0.0152(3) Uani d . 1 . .
N N1 0.3476(2) -0.2139(2) 0.1812(2) 0.0116(3) Uani d . 1 . .
C C1 0.3923(3) -0.3317(3) 0.1060(3) 0.0164(4) Uani d . 1 . .
H H1A 0.3941 -0.3480 0.0156 0.020 Uiso calc R 1 . .
C C2 0.4348(3) -0.4269(3) 0.1614(3) 0.0179(4) Uani d . 1 . .
H H2A 0.4628 -0.5085 0.1084 0.022 Uiso calc R 1 . .
C C3 0.4351(3) -0.3990(3) 0.2983(3) 0.0157(4) Uani d . 1 . .
H H3A 0.4656 -0.4611 0.3387 0.019 Uiso calc R 1 . .
C C4 0.3902(3) -0.2792(2) 0.3738(2) 0.0133(4) Uani d . 1 . .
H H4A 0.3916 -0.2604 0.4657 0.016 Uiso calc R 1 . .
C C5 0.3422(3) -0.1847(2) 0.3140(2) 0.0105(3) Uani d . 1 . .
C C6 0.2895(3) -0.0589(2) 0.3851(2) 0.0118(4) Uani d . 1 . .
H H6A 0.2727 0.0048 0.3442 0.014 Uiso calc R 1 . .
C C7 0.2639(3) -0.0305(2) 0.5083(2) 0.0109(3) Uani d . 1 . .
H H7A 0.2832 -0.0967 0.5456 0.013 Uiso calc R 1 . .
C C8 0.2103(3) 0.0895(2) 0.5905(2) 0.0101(3) Uani d . 1 . .
C C9 0.1697(3) 0.2006(2) 0.5538(2) 0.0109(4) Uani d . 1 . .
C C10 0.1146(3) 0.3083(2) 0.6399(2) 0.0117(4) Uani d . 1 . .
H H10A 0.0887 0.3814 0.6148 0.014 Uiso calc R 1 . .
C C11 0.0984(3) 0.3064(2) 0.7627(2) 0.0111(4) Uani d . 1 . .
C C12 0.1396(3) 0.1966(2) 0.8021(2) 0.0116(4) Uani d . 1 . .
C C13 0.1940(3) 0.0915(2) 0.7170(2) 0.0112(4) Uani d . 1 . .
H H13A 0.2210 0.0193 0.7435 0.013 Uiso calc R 1 . .
C C14 0.3022(3) -0.1177(3) 0.1125(3) 0.0177(4) Uani d . 1 . .
H H14A 0.3121 -0.1545 0.0198 0.027 Uiso calc R 1 . .
H H14B 0.3754 -0.0198 0.1771 0.027 Uiso calc R 1 . .
H H14C 0.1899 -0.1165 0.0960 0.027 Uiso calc R 1 . .
C C15 0.1497(3) 0.3104(3) 0.3933(3) 0.0196(5) Uani d . 1 . .
H H15A 0.1785 0.3010 0.3127 0.029 Uiso calc R 1 . .
H H15B 0.2124 0.4049 0.4769 0.029 Uiso calc R 1 . .
H H15C 0.0333 0.3012 0.3641 0.029 Uiso calc R 1 . .
C C16 0.0013(3) 0.5189(3) 0.8167(3) 0.0163(4) Uani d . 1 . .
H H16A -0.0356 0.5804 0.8869 0.024 Uiso calc R 1 . .
H H16B -0.0855 0.4769 0.7189 0.024 Uiso calc R 1 . .
H H16C 0.0977 0.5766 0.8214 0.024 Uiso calc R 1 . .
C C17 0.1636(3) 0.0946(3) 0.9660(3) 0.0197(4) Uani d . 1 . .
H H17A 0.1415 0.1061 1.0503 0.030 Uiso calc R 1 . .
H H17B 0.2798 0.1062 0.9907 0.030 Uiso calc R 1 . .
H H17C 0.1008 -0.0016 0.8853 0.030 Uiso calc R 1 . .

loop_
_atom_site_aniso_label
_atom_site_aniso_U_11
_atom_site_aniso_U_22
_atom_site_aniso_U_33
_atom_site_aniso_U_12
_atom_site_aniso_U_13
_atom_site_aniso_U_23
I1 0.02761(10) 0.01804(9) 0.01905(9) 0.00876(6) 0.01258(7) 0.01051(7)
O1 0.0254(8) 0.0137(7) 0.0124(7) 0.0114(6) 0.0120(6) 0.0092(6)
O2 0.0208(8) 0.0128(7) 0.0159(7) 0.0108(6) 0.0126(6) 0.0075(6)
O3 0.0240(8) 0.0171(8) 0.0139(7) 0.0115(6) 0.0132(6) 0.0102(6)
N1 0.0147(8) 0.0123(8) 0.0100(8) 0.0061(6) 0.0071(6) 0.0052(7)
C1 0.0202(10) 0.0179(10) 0.0138(9) 0.0106(8) 0.0107(8) 0.0054(8)
C2 0.0220(11) 0.0166(10) 0.0176(10) 0.0115(8) 0.0115(9) 0.0058(8)
C3 0.0185(10) 0.0143(10) 0.0189(10) 0.0093(8) 0.0101(8) 0.0089(8)
C4 0.0171(9) 0.0136(9) 0.0131(9) 0.0076(7) 0.0082(8) 0.0074(8)
C5 0.0117(8) 0.0107(8) 0.0097(8) 0.0043(7) 0.0056(7) 0.0041(7)
C6 0.0151(9) 0.0109(9) 0.0110(9) 0.0062(7) 0.0066(7) 0.0049(7)
C7 0.0132(8) 0.0101(8) 0.0108(9) 0.0052(7) 0.0060(7) 0.0046(7)
C8 0.0122(8) 0.0101(8) 0.0098(8) 0.0048(7) 0.0061(7) 0.0046(7)
C9 0.0138(9) 0.0114(9) 0.0093(8) 0.0050(7) 0.0058(7) 0.0052(7)
C10 0.0149(9) 0.0111(9) 0.0120(9) 0.0061(7) 0.0070(7) 0.0064(7)
C11 0.0122(8) 0.0107(9) 0.0117(9) 0.0053(7) 0.0071(7) 0.0041(7)
C12 0.0138(9) 0.0134(9) 0.0109(9) 0.0060(7) 0.0072(7) 0.0066(7)
C13 0.0142(9) 0.0115(9) 0.0109(9) 0.0055(7) 0.0066(7) 0.0062(7)
C14 0.0277(11) 0.0193(10) 0.0157(10) 0.0122(9) 0.0133(9) 0.0120(9)
C15 0.0355(13) 0.0173(10) 0.0165(10) 0.0149(9) 0.0146(9) 0.0125(9)
C16 0.0205(10) 0.0128(9) 0.0216(11) 0.0100(8) 0.0128(9) 0.0089(8)
C17 0.0298(12) 0.0228(11) 0.0190(11) 0.0142(10) 0.0154(9) 0.0152(9)

loop_
_atom_type_symbol
_atom_type_description
_atom_type_scat_dispersion_real
_atom_type_scat_dispersion_imag
_atom_type_scat_source
C C 0.0033 0.0016 'International Tables Vol C Tables 4.2.6.8 and 6.1.1.4'
H H 0.0000 0.0000 'International Tables Vol C Tables 4.2.6.8 and 6.1.1.4'
N N 0.0061 0.0033 'International Tables Vol C Tables 4.2.6.8 and 6.1.1.4'
O O 0.0106 0.0060 'International Tables Vol C Tables 4.2.6.8 and 6.1.1.4'
I I -0.4742 1.8119 'International Tables Vol C Tables 4.2.6.8 and 6.1.1.4'

loop_
_geom_angle_atom_site_label_1
_geom_angle_atom_site_label_2
_geom_angle_atom_site_label_3
_geom_angle_site_symmetry_1
_geom_angle_site_symmetry_3
_geom_angle
_geom_angle_publ_flag
C9 O1 C15 . . 118.29(17) ?
C11 O2 C16 . . 117.54(18) ?
C12 O3 C17 . . 115.34(17) ?
C1 N1 C5 . . 122.11(19) ?
C1 N1 C14 . . 117.39(19) ?
C5 N1 C14 . . 120.50(18) ?
N1 C1 C2 . . 121.0(2) ?
N1 C1 H1A . . 119.5 ?
C2 C1 H1A . . 119.5 ?
C1 C2 C3 . . 118.8(2) ?
C1 C2 H2A . . 120.6 ?
C3 C2 H2A . . 120.6 ?
C4 C3 C2 . . 119.8(2) ?
C4 C3 H3A . . 120.1 ?
C2 C3 H3A . . 120.1 ?
C3 C4 C5 . . 121.0(2) ?
C3 C4 H4A . . 119.5 ?
C5 C4 H4A . . 119.5 ?
N1 C5 C4 . . 117.30(19) ?
N1 C5 C6 . . 118.57(19) ?
C4 C5 C6 . . 124.13(19) ?
C7 C6 C5 . . 122.6(2) ?
C7 C6 H6A . . 118.7 ?
C5 C6 H6A . . 118.7 ?
C6 C7 C8 . . 128.7(2) ?
C6 C7 H7A . . 115.6 ?
C8 C7 H7A . . 115.6 ?
C9 C8 C13 . . 117.62(18) ?
C9 C8 C7 . . 126.06(19) ?
C13 C8 C7 . . 116.29(18) ?
O1 C9 C10 . . 122.56(19) ?
O1 C9 C8 . . 116.78(18) ?
C10 C9 C8 . . 120.65(19) ?
C11 C10 C9 . . 120.37(19) ?
C11 C10 H10A . . 119.8 ?
C9 C10 H10A . . 119.8 ?
O2 C11 C10 . . 124.67(19) ?
O2 C11 C12 . . 115.43(18) ?
C10 C11 C12 . . 119.89(19) ?
C13 C12 O3 . . 125.15(19) ?
C13 C12 C11 . . 119.29(19) ?
O3 C12 C11 . . 115.53(18) ?
C12 C13 C8 . . 122.16(19) ?
C12 C13 H13A . . 118.9 ?
C8 C13 H13A . . 118.9 ?
N1 C14 H14A . . 109.5 ?
N1 C14 H14B . . 109.5 ?
H14A C14 H14B . . 109.5 ?
N1 C14 H14C . . 109.5 ?
H14A C14 H14C . . 109.5 ?
H14B C14 H14C . . 109.5 ?
O1 C15 H15A . . 109.5 ?
O1 C15 H15B . . 109.5 ?
H15A C15 H15B . . 109.5 ?
O1 C15 H15C . . 109.5 ?
H15A C15 H15C . . 109.5 ?
H15B C15 H15C . . 109.5 ?
O2 C16 H16A . . 109.5 ?
O2 C16 H16B . . 109.5 ?
H16A C16 H16B . . 109.5 ?
O2 C16 H16C . . 109.5 ?
H16A C16 H16C . . 109.5 ?
H16B C16 H16C . . 109.5 ?
O3 C17 H17A . . 109.5 ?
O3 C17 H17B . . 109.5 ?
H17A C17 H17B . . 109.5 ?
O3 C17 H17C . . 109.5 ?
H17A C17 H17C . . 109.5 ?
H17B C17 H17C . . 109.5 ?

loop_
_geom_bond_atom_site_label_1
_geom_bond_atom_site_label_2
_geom_bond_site_symmetry_2
_geom_bond_distance
_geom_bond_publ_flag
O1 C9 . 1.362(2) ?
O1 C15 . 1.432(3) ?
O2 C11 . 1.358(2) ?
O2 C16 . 1.433(3) ?
O3 C12 . 1.377(3) ?
O3 C17 . 1.423(3) ?
N1 C1 . 1.360(3) ?
N1 C5 . 1.366(3) ?
N1 C14 . 1.481(3) ?
C1 C2 . 1.372(3) ?
C1 H1A . 0.9300 ?
C2 C3 . 1.391(3) ?
C2 H2A . 0.9300 ?
C3 C4 . 1.378(3) ?
C3 H3A . 0.9300 ?
C4 C5 . 1.406(3) ?
C4 H4A . 0.9300 ?
C5 C6 . 1.448(3) ?
C6 C7 . 1.350(3) ?
C6 H6A . 0.9300 ?
C7 C8 . 1.451(3) ?
C7 H7A . 0.9300 ?
C8 C9 . 1.407(3) ?
C8 C13 . 1.416(3) ?
C9 C10 . 1.399(3) ?
C10 C11 . 1.391(3) ?
C10 H10A . 0.9300 ?
C11 C12 . 1.411(3) ?
C12 C13 . 1.375(3) ?
C13 H13A . 0.9300 ?
C14 H14A . 0.9600 ?
C14 H14B . 0.9600 ?
C14 H14C . 0.9600 ?
C15 H15A . 0.9600 ?
C15 H15B . 0.9600 ?
C15 H15C . 0.9600 ?
C16 H16A . 0.9600 ?
C16 H16B . 0.9600 ?
C16 H16C . 0.9600 ?
C17 H17A . 0.9600 ?
C17 H17B . 0.9600 ?
C17 H17C . 0.9600 ?

loop_
_geom_hbond_atom_site_label_D
_geom_hbond_atom_site_label_H
_geom_hbond_atom_site_label_A
_geom_hbond_site_symmetry_A
_geom_hbond_distance_DH
_geom_hbond_distance_HA
_geom_hbond_distance_DA
_geom_hbond_angle_DHA
_geom_hbond_publ_flag
C6 H6A O1 1_555 0.93 2.19 2.819(3) 124 y
C14 H14A I1 2_655 0.96 3.03 3.992(3) 177 y

loop_
_geom_torsion_atom_site_label_1
_geom_torsion_atom_site_label_2
_geom_torsion_atom_site_label_3
_geom_torsion_atom_site_label_4
_geom_torsion_site_symmetry_1
_geom_torsion_site_symmetry_2
_geom_torsion_site_symmetry_3
_geom_torsion_site_symmetry_4
_geom_torsion
_geom_torsion_publ_flag
C5 N1 C1 C2 . . . . -0.2(3) ?
C14 N1 C1 C2 . . . . -179.5(2) ?
N1 C1 C2 C3 . . . . -1.5(4) ?
C1 C2 C3 C4 . . . . 1.3(4) ?
C2 C3 C4 C5 . . . . 0.6(4) ?
C1 N1 C5 C4 . . . . 2.0(3) ?
C14 N1 C5 C4 . . . . -178.8(2) ?
C1 N1 C5 C6 . . . . -178.5(2) ?
C14 N1 C5 C6 . . . . 0.6(3) ?
C3 C4 C5 N1 . . . . -2.2(3) ?
C3 C4 C5 C6 . . . . 178.4(2) ?
N1 C5 C6 C7 . . . . 173.0(2) ?
C4 C5 C6 C7 . . . . -7.7(3) ?
C5 C6 C7 C8 . . . . -179.5(2) ?
C6 C7 C8 C9 . . . . 1.7(4) ?
C6 C7 C8 C13 . . . . -179.9(2) ?
C15 O1 C9 C10 . . . . 1.0(3) ?
C15 O1 C9 C8 . . . . -178.9(2) ?
C13 C8 C9 O1 . . . . 179.63(19) ?
C7 C8 C9 O1 . . . . -2.0(3) ?
C13 C8 C9 C10 . . . . -0.3(3) ?
C7 C8 C9 C10 . . . . 178.1(2) ?
O1 C9 C10 C11 . . . . 179.8(2) ?
C8 C9 C10 C11 . . . . -0.3(3) ?
C16 O2 C11 C10 . . . . -1.9(3) ?
C16 O2 C11 C12 . . . . 178.99(19) ?
C9 C10 C11 O2 . . . . -178.3(2) ?
C9 C10 C11 C12 . . . . 0.8(3) ?
C17 O3 C12 C13 . . . . 3.6(3) ?
C17 O3 C12 C11 . . . . -178.1(2) ?
O2 C11 C12 C13 . . . . 178.53(19) ?
C10 C11 C12 C13 . . . . -0.6(3) ?
O2 C11 C12 O3 . . . . 0.1(3) ?
C10 C11 C12 O3 . . . . -179.03(19) ?
O3 C12 C13 C8 . . . . 178.2(2) ?
C11 C12 C13 C8 . . . . 0.0(3) ?
C9 C8 C13 C12 . . . . 0.4(3) ?
C7 C8 C13 C12 . . . . -178.1(2) ?

loop_
_cod_related_entry_id
_cod_related_entry_database
_cod_related_entry_code
1 ChemSpider 30656367
